data_2221237
loop_
_publ_author_name
'Xu, Lei'
'Guo, Yingna'
'Yuan, Xing'

_publ_section_title
;
 <i>catena</i>-Poly[[diaquazinc(II)]-\m-4,4'-(methylenedioxy)dibenzoato]
;
_journal_coeditor_code AT2728
_journal_issue 4
_journal_name_full 'Acta Crystallographica Section E'
_journal_page_first m360
_journal_paper_doi 10.1107/S1600536809006965
_journal_volume 65
_journal_year 2009
_chemical_formula_iupac '[Zn (C15 H10 O6) (H2 O)2]'
_chemical_formula_moiety 'C15 H14 O8 Zn'
_chemical_formula_sum 'C15 H14 O8 Zn'
_chemical_formula_weight 387.63
_chemical_name_systematic
;
<i>catena</i>-Poly[[diaquazinc(II)]-\m-4,4'-(methylenedioxy)dibenzoato]
;
_space_group_IT_number 13
_symmetry_cell_setting monoclinic
_symmetry_space_group_name_Hall '-P 2yc'
_symmetry_space_group_name_H-M 'P 1 2/c 1'
_atom_sites_solution_hydrogens geom
_atom_sites_solution_primary direct
_atom_sites_solution_secondary difmap
_audit_creation_method SHELXL-97
_cell_angle_alpha 90.000
_cell_angle_beta 113.3520(10)
_cell_angle_gamma 90.000
_cell_formula_units_Z 2
_cell_length_a 13.4960(10)
_cell_length_b 4.9310(10)
_cell_length_c 12.3570(10)
_cell_measurement_reflns_used 3185
_cell_measurement_temperature 293(2)
_cell_measurement_theta_max 27.42
_cell_measurement_theta_min 2.13
_cell_volume 754.98(17)
_computing_cell_refinement 'PROCESS-AUTO (Rigaku, 1998)'
_computing_data_collection 'PROCESS-AUTO (Rigaku, 1998)'
_computing_data_reduction 'PROCESS-AUTO (Rigaku, 1998)'
_computing_molecular_graphics 'SHELXTL-Plus (Sheldrick, 2008)'
_computing_publication_material 'SHELXL97 (Sheldrick, 2008)'
_computing_structure_refinement 'SHELXL97 (Sheldrick, 2008)'
_computing_structure_solution 'SHELXS97 (Sheldrick, 2008)'
_diffrn_ambient_temperature 293(2)
_diffrn_detector_area_resol_mean 10
_diffrn_measured_fraction_theta_full 0.993
_diffrn_measured_fraction_theta_max 0.973
_diffrn_measurement_device_type 'Rigaku R-AXIS RAPID'
_diffrn_measurement_method \w
_diffrn_radiation_monochromator graphite
_diffrn_radiation_source 'fine-focus sealed tube'
_diffrn_radiation_type MoK\a
_diffrn_radiation_wavelength 0.71069
_diffrn_reflns_av_R_equivalents 0.0267
_diffrn_reflns_av_sigmaI/netI 0.0316
_diffrn_reflns_limit_h_max 17
_diffrn_reflns_limit_h_min -10
_diffrn_reflns_limit_k_max 5
_diffrn_reflns_limit_k_min -6
_diffrn_reflns_limit_l_max 15
_diffrn_reflns_limit_l_min -15
_diffrn_reflns_number 4318
_diffrn_reflns_theta_full 25.00
_diffrn_reflns_theta_max 27.48
_diffrn_reflns_theta_min 3.29
_diffrn_standards_decay_% 0
_diffrn_standards_interval_time 10
_diffrn_standards_number 156
_exptl_absorpt_coefficient_mu 1.669
_exptl_absorpt_correction_T_max 0.7796
_exptl_absorpt_correction_T_min 0.7072
_exptl_absorpt_correction_type multi-scan
_exptl_absorpt_process_details '(ABSCOR; Higashi, 1995)'
_exptl_crystal_colour colourless
_exptl_crystal_density_diffrn 1.705
_exptl_crystal_density_method 'not measured'
_exptl_crystal_description block
_exptl_crystal_F_000 396
_exptl_crystal_size_max 0.21
_exptl_crystal_size_mid 0.19
_exptl_crystal_size_min 0.15
_refine_diff_density_max 0.245
_refine_diff_density_min -0.303
_refine_ls_extinction_method none
_refine_ls_goodness_of_fit_ref 1.056
_refine_ls_hydrogen_treatment mixed
_refine_ls_matrix_type full
_refine_ls_number_parameters 118
_refine_ls_number_reflns 1696
_refine_ls_number_restraints 0
_refine_ls_restrained_S_all 1.056
_refine_ls_R_factor_all 0.0396
_refine_ls_R_factor_gt 0.0319
_refine_ls_shift/su_max 0.000
_refine_ls_shift/su_mean 0.000
_refine_ls_structure_factor_coef Fsqd
_refine_ls_weighting_details 'calc w=1/[\s^2^(Fo^2^)+(0.0304P)^2^+0.2993P] where P=(Fo^2^+2Fc^2^)/3'
_refine_ls_weighting_scheme calc
_refine_ls_wR_factor_gt 0.0706
_refine_ls_wR_factor_ref 0.0752
_reflns_number_gt 1461
_reflns_number_total 1696
_reflns_threshold_expression I>2\s(I)
_cod_data_source_file at2728.cif
_cod_data_source_block I
_cod_original_cell_volume 755.0(2)
_cod_original_sg_symbol_H-M 'P 2/c'
_cod_database_code 2221237
_cod_database_fobs_code 2221237

loop_
_symmetry_equiv_pos_as_xyz
'x, y, z'
'-x, y, -z+1/2'
'-x, -y, -z'
'x, -y, z-1/2'

loop_
_atom_site_type_symbol
_atom_site_label
_atom_site_fract_x
_atom_site_fract_y
_atom_site_fract_z
_atom_site_U_iso_or_equiv
_atom_site_adp_type
_atom_site_calc_flag
_atom_site_refinement_flags
_atom_site_occupancy
_atom_site_disorder_assembly
_atom_site_disorder_group
Zn Zn1 0.0000 0.02532(7) 0.2500 0.03611(14) Uani d S 1 . .
O O3 0.48509(13) 1.0388(3) 0.65056(14) 0.0430(4) Uani d . 1 . .
O O4 0.06484(17) -0.2446(4) 0.17945(17) 0.0484(5) Uani d . 1 . .
O O2 0.07014(13) 0.2515(3) 0.46679(14) 0.0420(4) Uani d . 1 . .
O O1 0.12200(13) 0.2746(3) 0.31887(13) 0.0406(4) Uani d . 1 . .
C C5 0.39531(18) 0.8759(5) 0.60267(19) 0.0351(5) Uani d . 1 . .
C C7 0.22564(18) 0.6856(4) 0.58165(19) 0.0356(5) Uani d . 1 . .
H H7 0.1685 0.6754 0.6055 0.043 Uiso calc R 1 . .
C C1 0.13275(18) 0.3401(4) 0.42419(18) 0.0331(5) Uani d . 1 . .
C C8 0.5000 1.1980(7) 0.7500 0.0451(8) Uani d S 1 . .
H H8A 0.4375 1.3138 0.7330 0.054 Uiso calc PR 0.50 . .
H H8B 0.5625 1.3138 0.7670 0.054 Uiso calc PR 0.50 . .
C C2 0.22362(18) 0.5269(4) 0.48823(19) 0.0328(5) Uani d . 1 . .
C C6 0.31099(19) 0.8591(5) 0.6403(2) 0.0379(5) Uani d . 1 . .
H H6 0.3119 0.9624 0.7037 0.046 Uiso calc R 1 . .
C C3 0.3096(2) 0.5481(5) 0.4528(2) 0.0434(6) Uani d . 1 . .
H H3 0.3092 0.4453 0.3896 0.052 Uiso calc R 1 . .
C C4 0.3942(2) 0.7180(5) 0.5100(2) 0.0447(6) Uani d . 1 . .
H H4 0.4515 0.7273 0.4863 0.054 Uiso calc R 1 . .
H H2 0.069(3) -0.244(7) 0.110(3) 0.100(13) Uiso d . 1 . .
H H1 0.085(2) -0.374(6) 0.210(2) 0.046(8) Uiso d . 1 . .

loop_
_atom_site_aniso_label
_atom_site_aniso_U_11
_atom_site_aniso_U_22
_atom_site_aniso_U_33
_atom_site_aniso_U_12
_atom_site_aniso_U_13
_atom_site_aniso_U_23
Zn1 0.0455(2) 0.0276(2) 0.0380(2) 0.000 0.01943(18) 0.000
O3 0.0416(9) 0.0491(10) 0.0364(9) -0.0115(8) 0.0132(7) 0.0005(7)
O4 0.0832(14) 0.0311(10) 0.0397(10) 0.0128(9) 0.0338(10) 0.0040(8)
O2 0.0471(9) 0.0448(9) 0.0359(9) -0.0096(8) 0.0183(7) 0.0003(7)
O1 0.0538(10) 0.0371(9) 0.0338(9) -0.0057(8) 0.0205(8) -0.0074(7)
C5 0.0361(12) 0.0332(11) 0.0337(12) -0.0026(10) 0.0114(10) 0.0052(10)
C7 0.0367(12) 0.0370(12) 0.0370(12) -0.0021(10) 0.0189(10) -0.0009(10)
C1 0.0404(12) 0.0269(10) 0.0293(11) 0.0039(9) 0.0110(10) 0.0010(9)
C8 0.045(2) 0.0317(17) 0.051(2) 0.000 0.0109(16) 0.000
C2 0.0379(12) 0.0304(11) 0.0301(11) -0.0009(9) 0.0135(9) 0.0015(9)
C6 0.0445(13) 0.0378(12) 0.0338(12) -0.0033(10) 0.0179(11) -0.0055(10)
C3 0.0488(14) 0.0483(14) 0.0398(13) -0.0055(12) 0.0246(12) -0.0078(11)
C4 0.0447(14) 0.0506(14) 0.0483(14) -0.0037(12) 0.0285(12) -0.0033(12)

loop_
_atom_type_symbol
_atom_type_description
_atom_type_scat_dispersion_real
_atom_type_scat_dispersion_imag
_atom_type_scat_source
C C 0.0033 0.0016 'International Tables Vol C Tables 4.2.6.8 and 6.1.1.4'
H H 0.0000 0.0000 'International Tables Vol C Tables 4.2.6.8 and 6.1.1.4'
N N 0.0061 0.0033 'International Tables Vol C Tables 4.2.6.8 and 6.1.1.4'
O O 0.0106 0.0060 'International Tables Vol C Tables 4.2.6.8 and 6.1.1.4'
Zn Zn 0.2839 1.4301 'International Tables Vol C Tables 4.2.6.8 and 6.1.1.4'

loop_
_geom_angle_atom_site_label_1
_geom_angle_atom_site_label_2
_geom_angle_atom_site_label_3
_geom_angle_site_symmetry_1
_geom_angle_site_symmetry_3
_geom_angle
_geom_angle_publ_flag
O1 Zn1 O1 . 2 102.26(11) yes
O1 Zn1 O4 . . 99.87(9) yes
O1 Zn1 O4 2 . 132.40(8) yes
O1 Zn1 O4 . 2 132.40(8) ?
O1 Zn1 O4 2 2 99.87(9) ?
O4 Zn1 O4 . 2 95.27(13) yes
C5 O3 C8 . . 119.93(16) ?
Zn1 O4 H2 . . 130(2) ?
Zn1 O4 H1 . . 119(2) ?
H2 O4 H1 . . 111(3) ?
C1 O1 Zn1 . . 109.52(14) ?
O3 C5 C4 . . 113.8(2) ?
O3 C5 C6 . . 126.0(2) ?
C4 C5 C6 . . 120.2(2) ?
C2 C7 C6 . . 121.5(2) ?
C2 C7 H7 . . 119.3 ?
C6 C7 H7 . . 119.3 ?
O2 C1 O1 . . 121.1(2) ?
O2 C1 C2 . . 123.4(2) ?
O1 C1 C2 . . 115.52(19) ?
O3 C8 O3 . 2_656 112.0(3) ?
O3 C8 H8A . . 109.2 ?
O3 C8 H8A 2_656 . 109.2 ?
O3 C8 H8B . . 109.2 ?
O3 C8 H8B 2_656 . 109.2 ?
H8A C8 H8B . . 107.9 ?
C7 C2 C3 . . 118.3(2) ?
C7 C2 C1 . . 122.2(2) ?
C3 C2 C1 . . 119.5(2) ?
C7 C6 C5 . . 118.8(2) ?
C7 C6 H6 . . 120.6 ?
C5 C6 H6 . . 120.6 ?
C4 C3 C2 . . 120.8(2) ?
C4 C3 H3 . . 119.6 ?
C2 C3 H3 . . 119.6 ?
C3 C4 C5 . . 120.4(2) ?
C3 C4 H4 . . 119.8 ?
C5 C4 H4 . . 119.8 ?

loop_
_geom_bond_atom_site_label_1
_geom_bond_atom_site_label_2
_geom_bond_site_symmetry_2
_geom_bond_distance
_geom_bond_publ_flag
Zn1 O1 . 1.9582(18) yes
Zn1 O1 2 1.9582(18) ?
Zn1 O4 . 1.975(2) yes
Zn1 O4 2 1.975(2) ?
O3 C5 . 1.377(3) ?
O3 C8 . 1.404(2) ?
O4 H2 . 0.88(4) ?
O4 H1 . 0.74(3) ?
O2 C1 . 1.239(3) ?
O1 C1 . 1.292(3) ?
C5 C4 . 1.380(3) ?
C5 C6 . 1.392(3) ?
C7 C2 . 1.386(3) ?
C7 C6 . 1.387(3) ?
C7 H7 . 0.9300 ?
C1 C2 . 1.487(3) ?
C8 O3 2_656 1.404(2) ?
C8 H8A . 0.9700 ?
C8 H8B . 0.9700 ?
C2 C3 . 1.396(3) ?
C6 H6 . 0.9300 ?
C3 C4 . 1.366(3) ?
C3 H3 . 0.9300 ?
C4 H4 . 0.9300 ?

loop_
_geom_hbond_atom_site_label_D
_geom_hbond_atom_site_label_H
_geom_hbond_atom_site_label_A
_geom_hbond_site_symmetry_A
_geom_hbond_distance_DH
_geom_hbond_distance_HA
_geom_hbond_distance_DA
_geom_hbond_angle_DHA
_geom_hbond_publ_flag
O4 H1 O1 1_545 0.74(3) 2.13(3) 2.851(3) 167(3) yes
O4 H2 O2 4 0.88(4) 1.78(4) 2.657(3) 177(4) yes
C8 H8A Cg3 1_565 0.97 2.97 3.741(3) 137 yes
C8 H8B Cg3 2_666 0.97 2.97 3.741(3) 137 yes

loop_
_geom_torsion_atom_site_label_1
_geom_torsion_atom_site_label_2
_geom_torsion_atom_site_label_3
_geom_torsion_atom_site_label_4
_geom_torsion_site_symmetry_1
_geom_torsion_site_symmetry_2
_geom_torsion_site_symmetry_3
_geom_torsion_site_symmetry_4
_geom_torsion
_geom_torsion_publ_flag
O1 Zn1 O1 C1 2 . . . 86.84(14) ?
O4 Zn1 O1 C1 . . . . -135.58(15) ?
O4 Zn1 O1 C1 2 . . . -29.01(18) ?
C8 O3 C5 C4 . . . . -176.2(2) ?
C8 O3 C5 C6 . . . . 3.1(3) ?
Zn1 O1 C1 O2 . . . . -1.0(3) ?
Zn1 O1 C1 C2 . . . . 179.28(14) ?
C5 O3 C8 O3 . . . 2_656 64.94(16) ?
C6 C7 C2 C3 . . . . -0.9(3) ?
C6 C7 C2 C1 . . . . -179.9(2) ?
O2 C1 C2 C7 . . . . -21.7(3) ?
O1 C1 C2 C7 . . . . 158.0(2) ?
O2 C1 C2 C3 . . . . 159.3(2) ?
O1 C1 C2 C3 . . . . -21.1(3) ?
C2 C7 C6 C5 . . . . 1.0(3) ?
O3 C5 C6 C7 . . . . 179.5(2) ?
C4 C5 C6 C7 . . . . -1.2(3) ?
C7 C2 C3 C4 . . . . 0.9(4) ?
C1 C2 C3 C4 . . . . -180.0(2) ?
C2 C3 C4 C5 . . . . -1.2(4) ?
O3 C5 C4 C3 . . . . -179.3(2) ?
C6 C5 C4 C3 . . . . 1.3(4) ?
